data_7000869
loop_
_publ_author_name
'Ehrhart, J\'er\^ome'
'Planeix, Jean-Marc'
'Kyritsakas-Gruber, Nathalie'
'Hosseini, Mir Wais'

_publ_section_title
;
 Synthesis and structural studies of metallamacrotricycles based on a
 metacyclophane in 1,3-alternate conformation bearing four imidazolyl
 units
;
_journal_issue 14
_journal_name_full 'Dalton Transactions'
_journal_page_first 2552
_journal_page_last 2557
_journal_paper_doi 10.1039/b816053h
_journal_year 2009
_chemical_formula_moiety '4(C56 H64 Cl4 Cu2 N8), 9(C H Cl3), 10(H2 O)'
_chemical_formula_sum 'C233 H285 Cl43 Cu8 N32 O10'
_chemical_formula_weight 5726.60
_chemical_name_systematic
;
?
;
_space_group_IT_number 14
_symmetry_cell_setting monoclinic
_symmetry_space_group_name_Hall '-P 2yn'
_symmetry_space_group_name_H-M 'P 1 21/n 1'
_atom_sites_solution_hydrogens geom
_atom_sites_solution_primary direct
_atom_sites_solution_secondary difmap
_audit_creation_method SHELXL-97
_cell_angle_alpha 90.00
_cell_angle_beta 91.011(4)
_cell_angle_gamma 90.00
_cell_formula_units_Z 1
_cell_length_a 16.9105(11)
_cell_length_b 17.1432(13)
_cell_length_c 25.9620(19)
_cell_measurement_reflns_used 1982
_cell_measurement_temperature 173(2)
_cell_measurement_theta_max 26.83
_cell_measurement_theta_min 2.38
_cell_volume 7525.2(9)
_computing_cell_refinement 'Bruker SMART'
_computing_data_collection 'Bruker SMART'
_computing_data_reduction 'Bruker SAINT'
_computing_molecular_graphics 'Bruker SHELXTL'
_computing_publication_material 'Bruker SHELXTL'
_computing_structure_refinement 'SHELXL-97 (Sheldrick, 1997)'
_computing_structure_solution 'SHELXS-97 (Sheldrick, 1990)'
_diffrn_ambient_temperature 173(2)
_diffrn_measured_fraction_theta_full 0.916
_diffrn_measured_fraction_theta_max 0.916
_diffrn_measurement_device_type 'CCD area detector'
_diffrn_measurement_method 'phi and omega scans'
_diffrn_radiation_monochromator graphite
_diffrn_radiation_source 'fine-focus sealed tube'
_diffrn_radiation_type MoK\a
_diffrn_radiation_wavelength 0.71073
_diffrn_reflns_av_R_equivalents 0.0875
_diffrn_reflns_av_sigmaI/netI 0.1702
_diffrn_reflns_limit_h_max 21
_diffrn_reflns_limit_h_min -11
_diffrn_reflns_limit_k_max 20
_diffrn_reflns_limit_k_min -21
_diffrn_reflns_limit_l_max 18
_diffrn_reflns_limit_l_min -33
_diffrn_reflns_number 48792
_diffrn_reflns_theta_full 27.56
_diffrn_reflns_theta_max 27.56
_diffrn_reflns_theta_min 1.42
_exptl_absorpt_coefficient_mu 0.989
_exptl_absorpt_correction_T_max 0.9076
_exptl_absorpt_correction_T_min 0.8578
_exptl_absorpt_correction_type multi-scan
_exptl_absorpt_process_details sadabs
_exptl_crystal_colour colorless
_exptl_crystal_density_diffrn 1.264
_exptl_crystal_density_meas ?
_exptl_crystal_density_method 'not measured'
_exptl_crystal_description prism
_exptl_crystal_F_000 2950
_exptl_crystal_size_max 0.16
_exptl_crystal_size_mid 0.14
_exptl_crystal_size_min 0.10
_refine_diff_density_max 1.935
_refine_diff_density_min -0.762
_refine_diff_density_rms 0.219
_refine_ls_extinction_method none
_refine_ls_goodness_of_fit_ref 1.099
_refine_ls_hydrogen_treatment constr
_refine_ls_matrix_type full
_refine_ls_number_parameters 772
_refine_ls_number_reflns 15935
_refine_ls_number_restraints 7
_refine_ls_restrained_S_all 1.100
_refine_ls_R_factor_all 0.3804
_refine_ls_R_factor_gt 0.1534
_refine_ls_shift/su_max 0.005
_refine_ls_shift/su_mean 0.000
_refine_ls_structure_factor_coef Fsqd
_refine_ls_weighting_details 'calc w=1/[\s^2^(Fo^2^)+(0.2000P)^2^+0.8947P] where P=(Fo^2^+2Fc^2^)/3'
_refine_ls_weighting_scheme calc
_refine_ls_wR_factor_gt 0.3893
_refine_ls_wR_factor_ref 0.4897
_reflns_number_gt 4085
_reflns_number_total 15935
_reflns_threshold_expression >2sigma(I)
_cod_data_source_file b816053h.txt
_cod_data_source_block 4-CuCl2
_cod_depositor_comments
;
The following automatic conversions were performed:
'_symmetry_cell_setting' value 'Monoclinic' changed to 'monoclinic'
according to '/home/saulius/struct/CIF-dictionaries/cif_core.dic'
dictionary named 'cif_core.dic' version 2.4.1 from 2010-06-29.

Automatic conversion script
Id: cif_fix_enum 1527 2010-12-29 10:47:43Z saulius 

The following automatic conversions were performed:

'_exptl_crystal_density_meas' value 'none' was changed to '?' - the
value is perceived as not measured.

Automatic conversion script
Id: cif_fix_values 3008 2015-01-20 13:52:24Z robertas 
;
_cod_original_sg_symbol_H-M P2(1)/n
_cod_database_code 7000869

loop_
_symmetry_equiv_pos_as_xyz
'x, y, z'
'-x+1/2, y+1/2, -z+1/2'
'-x, -y, -z'
'x-1/2, -y-1/2, z-1/2'

loop_
_atom_site_label
_atom_site_type_symbol
_atom_site_fract_x
_atom_site_fract_y
_atom_site_fract_z
_atom_site_U_iso_or_equiv
_atom_site_adp_type
_atom_site_occupancy
_atom_site_symmetry_multiplicity
_atom_site_calc_flag
_atom_site_refinement_flags
_atom_site_disorder_assembly
_atom_site_disorder_group
Cu1 Cu 0.82427(12) 0.09461(14) 0.76462(8) 0.0576(7) Uani 1 1 d . . .
Cl1 Cl 0.8945(3) 0.0196(3) 0.7111(2) 0.0784(17) Uani 1 1 d . . .
Cl2 Cl 0.8092(3) 0.1204(4) 0.84858(17) 0.0843(18) Uani 1 1 d . . .
Cu2 Cu 0.67422(12) 0.16277(13) 0.25121(8) 0.0520(7) Uani 1 1 d . . .
Cl3 Cl 0.6053(2) 0.0782(3) 0.29959(19) 0.0649(14) Uani 1 1 d . . .
Cl4 Cl 0.6957(3) 0.2133(3) 0.17287(17) 0.0698(15) Uani 1 1 d . . .
C1 C 0.8237(10) 0.3080(10) 0.5408(7) 0.049(5) Uani 1 1 d . . .
C2 C 0.8586(9) 0.3251(10) 0.5878(6) 0.043(4) Uani 1 1 d . . .
C3 C 0.9264(10) 0.2913(10) 0.6048(6) 0.051(5) Uani 1 1 d . . .
C4 C 0.9602(9) 0.2326(9) 0.5740(6) 0.041(4) Uani 1 1 d . . .
C5 C 0.9250(9) 0.2109(9) 0.5267(5) 0.039(4) Uani 1 1 d . . .
C6 C 0.8600(8) 0.2493(9) 0.5085(6) 0.036(4) Uani 1 1 d . . .
C7 C 0.8203(10) 0.3896(12) 0.6209(7) 0.076(6) Uani 1 1 d . . .
H7A H 0.8034 0.3672 0.6536 0.114 Uiso 1 1 calc R . .
H7B H 0.7743 0.4112 0.6023 0.114 Uiso 1 1 calc R . .
H7C H 0.8589 0.4312 0.6276 0.114 Uiso 1 1 calc R . .
C8 C 0.9670(9) 0.3175(11) 0.6533(6) 0.054(5) Uani 1 1 d . . .
H8A H 1.0242 0.3059 0.6512 0.065 Uiso 1 1 calc R . .
H8B H 0.9609 0.3746 0.6569 0.065 Uiso 1 1 calc R . .
N1 N 0.9354(7) 0.2793(9) 0.6985(5) 0.042(3) Uani 1 1 d . . .
C9 C 0.9002(10) 0.2112(13) 0.6990(6) 0.056(5) Uani 1 1 d . . .
H9 H 0.8903 0.1804 0.6691 0.068 Uiso 1 1 calc R . .
N2 N 0.8795(8) 0.1901(8) 0.7471(5) 0.056(4) Uani 1 1 d . . .
C10 C 0.9058(9) 0.2513(11) 0.7785(6) 0.049(5) Uani 1 1 d . . .
H10 H 0.9009 0.2541 0.8148 0.058 Uiso 1 1 calc R . .
C11 C 0.9393(10) 0.3058(11) 0.7483(7) 0.052(5) Uani 1 1 d . . .
H11 H 0.9615 0.3539 0.7596 0.062 Uiso 1 1 calc R . .
C12 C 1.0359(9) 0.1898(11) 0.5939(7) 0.063(5) Uani 1 1 d . . .
H12A H 1.0216 0.1381 0.6069 0.095 Uiso 1 1 calc R . .
H12B H 1.0609 0.2203 0.6216 0.095 Uiso 1 1 calc R . .
H12C H 1.0730 0.1839 0.5655 0.095 Uiso 1 1 calc R . .
C13 C 0.8306(10) 0.2358(10) 0.4535(5) 0.054(5) Uani 1 1 d . . .
H13A H 0.7819 0.2050 0.4538 0.081 Uiso 1 1 calc R . .
H13B H 0.8711 0.2077 0.4343 0.081 Uiso 1 1 calc R . .
H13C H 0.8201 0.2862 0.4368 0.081 Uiso 1 1 calc R . .
C14 C 0.9642(10) 0.1445(10) 0.4959(6) 0.052(5) Uani 1 1 d . . .
H14A H 0.9995 0.1691 0.4705 0.062 Uiso 1 1 calc R . .
H14B H 0.9984 0.1148 0.5202 0.062 Uiso 1 1 calc R . .
C15 C 0.9120(8) 0.0853(8) 0.4666(6) 0.033(4) Uani 1 1 d . . .
C16 C 0.9263(9) 0.0690(10) 0.4152(5) 0.041(4) Uani 1 1 d . . .
C17 C 0.8845(8) 0.0084(10) 0.3896(5) 0.040(4) Uani 1 1 d . . .
C18 C 0.8262(8) -0.0298(9) 0.4140(6) 0.039(4) Uani 1 1 d . . .
C19 C 0.8128(8) -0.0124(9) 0.4658(6) 0.033(4) Uani 1 1 d . . .
C20 C 0.8573(8) 0.0411(9) 0.4936(5) 0.030(4) Uani 1 1 d . . .
C21 C 0.9884(9) 0.1168(11) 0.3857(6) 0.058(5) Uani 1 1 d . . .
H21A H 0.9982 0.1662 0.4036 0.088 Uiso 1 1 calc R . .
H21B H 0.9686 0.1273 0.3507 0.088 Uiso 1 1 calc R . .
H21C H 1.0378 0.0871 0.3840 0.088 Uiso 1 1 calc R . .
C22 C 0.9083(10) -0.0098(10) 0.3351(6) 0.048(5) Uani 1 1 d . . .
H22A H 0.9662 -0.0033 0.3323 0.058 Uiso 1 1 calc R . .
H22B H 0.8954 -0.0649 0.3273 0.058 Uiso 1 1 calc R . .
N3 N 0.8683(7) 0.0408(8) 0.2972(5) 0.043(3) Uani 1 1 d . . .
C23 C 0.7921(9) 0.0660(9) 0.2976(6) 0.042(4) Uani 1 1 d . . .
H23 H 0.7568 0.0565 0.3250 0.050 Uiso 1 1 calc R . .
N4 N 0.7734(7) 0.1045(8) 0.2565(5) 0.044(4) Uani 1 1 d . . .
C24 C 0.8388(10) 0.1050(10) 0.2263(7) 0.052(5) Uani 1 1 d . . .
H24 H 0.8418 0.1286 0.1933 0.062 Uiso 1 1 calc R . .
C25 C 0.8995(12) 0.0659(11) 0.2512(6) 0.060(5) Uani 1 1 d . . .
H25 H 0.9516 0.0579 0.2393 0.072 Uiso 1 1 calc R . .
C26 C 0.7753(10) -0.0901(10) 0.3845(6) 0.057(5) Uani 1 1 d . . .
H26A H 0.7197 -0.0742 0.3852 0.085 Uiso 1 1 calc R . .
H26B H 0.7813 -0.1413 0.4009 0.085 Uiso 1 1 calc R . .
H26C H 0.7925 -0.0931 0.3487 0.085 Uiso 1 1 calc R . .
C27 C 0.8514(10) 0.0472(10) 0.5525(6) 0.053(5) Uani 1 1 d . . .
H27A H 0.9047 0.0509 0.5678 0.079 Uiso 1 1 calc R . .
H27B H 0.8249 0.0007 0.5658 0.079 Uiso 1 1 calc R . .
H27C H 0.8210 0.0937 0.5614 0.079 Uiso 1 1 calc R . .
C28 C 0.7490(8) -0.0619(9) 0.4944(6) 0.044(4) Uani 1 1 d . . .
H28A H 0.7197 -0.0924 0.4679 0.053 Uiso 1 1 calc R . .
H28B H 0.7776 -0.0998 0.5166 0.053 Uiso 1 1 calc R . .
C29 C 0.6871(9) -0.0209(10) 0.5281(5) 0.038(4) Uani 1 1 d . . .
C30 C 0.6733(9) -0.0479(10) 0.5779(6) 0.044(4) Uani 1 1 d . . .
C31 C 0.6129(9) -0.0155(10) 0.6069(6) 0.042(4) Uani 1 1 d . . .
C32 C 0.5715(9) 0.0520(11) 0.5881(6) 0.047(5) Uani 1 1 d . . .
C33 C 0.5860(9) 0.0789(10) 0.5386(6) 0.043(4) Uani 1 1 d . . .
C34 C 0.6398(9) 0.0411(9) 0.5081(6) 0.038(4) Uani 1 1 d . . .
C35 C 0.7195(10) -0.1201(11) 0.5991(6) 0.060(5) Uani 1 1 d . . .
H35A H 0.7019 -0.1320 0.6340 0.090 Uiso 1 1 calc R . .
H35B H 0.7763 -0.1085 0.6000 0.090 Uiso 1 1 calc R . .
H35C H 0.7094 -0.1651 0.5767 0.090 Uiso 1 1 calc R . .
C36 C 0.5906(9) -0.0490(11) 0.6592(6) 0.052(5) Uani 1 1 d . . .
H36A H 0.5326 -0.0454 0.6631 0.062 Uiso 1 1 calc R . .
H36B H 0.6055 -0.1048 0.6606 0.062 Uiso 1 1 calc R . .
N5 N 0.6296(7) -0.0079(7) 0.7015(4) 0.038(3) Uani 1 1 d . . .
C37 C 0.7044(9) 0.0099(10) 0.7045(6) 0.047(5) Uani 1 1 d . . .
H37 H 0.7414 0.0011 0.6780 0.056 Uiso 1 1 calc R . .
N6 N 0.7214(7) 0.0416(8) 0.7492(5) 0.051(4) Uani 1 1 d . . .
C38 C 0.6547(9) 0.0422(12) 0.7775(7) 0.060(5) Uani 1 1 d . . .
H38 H 0.6499 0.0602 0.8119 0.072 Uiso 1 1 calc R . .
C39 C 0.5955(11) 0.0117(10) 0.7467(6) 0.054(5) Uani 1 1 d . . .
H39 H 0.5415 0.0056 0.7553 0.064 Uiso 1 1 calc R . .
C40 C 0.5078(10) 0.0887(11) 0.6222(6) 0.058(5) Uani 1 1 d . . .
H40A H 0.5093 0.1456 0.6187 0.087 Uiso 1 1 calc R . .
H40B H 0.5179 0.0743 0.6582 0.087 Uiso 1 1 calc R . .
H40C H 0.4555 0.0695 0.6113 0.087 Uiso 1 1 calc R . .
C41 C 0.6485(10) 0.0634(11) 0.4512(6) 0.058(5) Uani 1 1 d . . .
H41A H 0.5961 0.0730 0.4358 0.087 Uiso 1 1 calc R . .
H41B H 0.6743 0.0207 0.4328 0.087 Uiso 1 1 calc R . .
H41C H 0.6807 0.1107 0.4487 0.087 Uiso 1 1 calc R . .
C42 C 0.5365(9) 0.1453(11) 0.5165(6) 0.056(5) Uani 1 1 d . . .
H42A H 0.5028 0.1233 0.4885 0.067 Uiso 1 1 calc R . .
H42B H 0.5005 0.1628 0.5439 0.067 Uiso 1 1 calc R . .
C43 C 0.5763(9) 0.2166(9) 0.4954(6) 0.037(4) Uani 1 1 d . . .
C44 C 0.5407(9) 0.2544(10) 0.4507(6) 0.046(4) Uani 1 1 d . . .
C45 C 0.5770(11) 0.3204(9) 0.4308(6) 0.045(4) Uani 1 1 d . . .
C46 C 0.6502(10) 0.3464(11) 0.4497(7) 0.054(5) Uani 1 1 d . . .
C47 C 0.6799(9) 0.3132(9) 0.4949(6) 0.040(4) Uani 1 1 d . . .
C48 C 0.6428(9) 0.2502(10) 0.5180(6) 0.040(4) Uani 1 1 d . . .
C49 C 0.4641(9) 0.2240(11) 0.4268(7) 0.065(6) Uani 1 1 d . . .
H49A H 0.4253 0.2156 0.4538 0.097 Uiso 1 1 calc R . .
H49B H 0.4742 0.1745 0.4091 0.097 Uiso 1 1 calc R . .
H49C H 0.4433 0.2622 0.4019 0.097 Uiso 1 1 calc R . .
C50 C 0.5371(10) 0.3603(11) 0.3831(7) 0.058(5) Uani 1 1 d . . .
H50A H 0.4792 0.3526 0.3844 0.070 Uiso 1 1 calc R . .
H50B H 0.5476 0.4171 0.3845 0.070 Uiso 1 1 calc R . .
N7 N 0.5660(8) 0.3293(10) 0.3345(5) 0.058(4) Uani 1 1 d . . .
C51 C 0.6047(11) 0.2628(10) 0.3264(7) 0.054(5) Uani 1 1 d . . .
H51 H 0.6203 0.2273 0.3528 0.065 Uiso 1 1 calc R . .
N8 N 0.6184(7) 0.2529(8) 0.2781(5) 0.044(3) Uani 1 1 d . . .
C52 C 0.5897(10) 0.3204(13) 0.2539(8) 0.069(6) Uani 1 1 d . . .
H52 H 0.5928 0.3301 0.2180 0.083 Uiso 1 1 calc R . .
C53 C 0.5560(11) 0.3715(15) 0.2887(8) 0.083(7) Uani 1 1 d . . .
H53 H 0.5328 0.4212 0.2830 0.099 Uiso 1 1 calc R . .
C54 C 0.6901(10) 0.4162(11) 0.4236(7) 0.062(5) Uani 1 1 d . . .
H54A H 0.6965 0.4587 0.4485 0.093 Uiso 1 1 calc R . .
H54B H 0.6572 0.4339 0.3944 0.093 Uiso 1 1 calc R . .
H54C H 0.7421 0.4003 0.4112 0.093 Uiso 1 1 calc R . .
C55 C 0.6742(10) 0.2204(10) 0.5696(5) 0.052(5) Uani 1 1 d . . .
H55A H 0.7124 0.1784 0.5638 0.078 Uiso 1 1 calc R . .
H55B H 0.6303 0.2004 0.5898 0.078 Uiso 1 1 calc R . .
H55C H 0.7003 0.2631 0.5884 0.078 Uiso 1 1 calc R . .
C56 C 0.7514(9) 0.3524(9) 0.5209(6) 0.044(4) Uani 1 1 d . . .
H56A H 0.7710 0.3915 0.4961 0.052 Uiso 1 1 calc R . .
H56B H 0.7308 0.3820 0.5505 0.052 Uiso 1 1 calc R . .
C57 C 0.701(2) 0.168(3) 0.9601(15) 0.087 Uani 0.50 1 d P . .
H57 H 0.7336 0.1726 0.9286 0.104 Uiso 0.50 1 calc PR . .
Cl5 Cl 0.6906(6) 0.0694(7) 0.9721(4) 0.087 Uani 0.50 1 d P . .
Cl6 Cl 0.6347(6) 0.2210(6) 0.9524(6) 0.103(4) Uani 0.50 1 d P . .
Cl7 Cl 0.7646(6) 0.2072(7) 1.0164(4) 0.087 Uani 0.50 1 d P . .
C58 C 0.533(3) 0.982(3) 0.0817(12) 0.10(2) Uani 0.50 1 d P . .
H58 H 0.4870 1.0126 0.0680 0.124 Uiso 0.50 1 calc PR . .
Cl8 Cl 0.6048(6) 1.0467(7) 0.1018(4) 0.081(3) Uani 0.50 1 d P . .
Cl9 Cl 0.5611(5) 0.9173(5) 0.0344(3) 0.045(2) Uani 0.50 1 d P . .
Cl10 Cl 0.5005(6) 0.9276(8) 0.1362(3) 0.094(4) Uani 0.50 1 d P . .
C59 C 0.6811(12) 0.8260(12) 0.2371(8) 0.080(7) Uani 1 1 d . . .
H59 H 0.7200 0.7961 0.2587 0.096 Uiso 1 1 calc R . .
Cl11 Cl 0.7262(4) 0.9194(4) 0.2205(3) 0.122(3) Uani 1 1 d . . .
Cl12 Cl 0.6005(5) 0.8419(6) 0.2725(4) 0.169(4) Uani 1 1 d . . .
Cl13 Cl 0.6652(4) 0.7749(4) 0.1801(2) 0.100(2) Uani 1 1 d . . .
C61 C 0.143(5) 0.204(3) 0.253(3) 0.087 Uani 0.25 1 d PD . .
H61 H 0.1032 0.1672 0.2381 0.104 Uiso 0.25 1 calc PR . .
Cl15 Cl 0.2199(12) 0.1646(12) 0.2519(7) 0.087 Uani 0.25 1 d PD . .
Cl14 Cl 0.1562(12) 0.2798(12) 0.2073(6) 0.087 Uani 0.25 1 d PD . .
Cl17 Cl 0.1092(11) 0.2397(13) 0.2991(6) 0.087 Uani 0.25 1 d PD . .
O1 O 0.9251(7) 0.9492(8) 0.9015(7) 0.176(10) Uani 1 1 d . . .
O2 O 0.0407(11) 0.8282(11) 0.8935(8) 0.176(10) Uani 1 1 d . . .
O3 O 0.5539(12) 0.5692(12) 0.4721(14) 0.176(10) Uani 0.50 1 d P . .

loop_
_atom_site_aniso_label
_atom_site_aniso_U_11
_atom_site_aniso_U_22
_atom_site_aniso_U_33
_atom_site_aniso_U_23
_atom_site_aniso_U_13
_atom_site_aniso_U_12
Cu1 0.0365(12) 0.0828(19) 0.0532(13) -0.0178(13) -0.0100(10) -0.0018(12)
Cl1 0.038(3) 0.097(4) 0.100(4) -0.035(3) 0.006(3) -0.006(3)
Cl2 0.080(4) 0.129(5) 0.043(3) -0.015(3) -0.006(2) -0.016(4)
Cu2 0.0366(12) 0.0609(16) 0.0582(13) 0.0231(12) -0.0106(10) -0.0041(11)
Cl3 0.035(2) 0.064(3) 0.095(4) 0.034(3) 0.002(2) -0.001(2)
Cl4 0.068(3) 0.088(4) 0.053(3) 0.027(3) -0.017(2) -0.002(3)
C1 0.044(11) 0.035(11) 0.067(12) 0.003(9) -0.005(9) -0.007(9)
C2 0.036(9) 0.059(12) 0.035(9) -0.014(9) -0.012(7) 0.007(9)
C3 0.043(11) 0.053(12) 0.056(11) -0.018(10) -0.019(9) 0.001(9)
C4 0.031(9) 0.042(11) 0.048(10) -0.008(9) -0.029(8) -0.001(8)
C5 0.050(10) 0.036(10) 0.032(8) -0.005(8) -0.008(8) -0.006(9)
C6 0.021(8) 0.046(11) 0.043(9) 0.006(8) -0.008(7) 0.009(7)
C7 0.055(13) 0.092(17) 0.080(14) -0.048(13) -0.027(10) 0.004(12)
C8 0.034(9) 0.081(15) 0.046(10) -0.021(10) -0.030(8) -0.004(10)
N1 0.031(8) 0.055(10) 0.041(8) -0.004(8) -0.016(6) -0.003(7)
C9 0.053(12) 0.081(16) 0.034(9) -0.008(10) -0.023(8) 0.003(11)
N2 0.069(10) 0.055(10) 0.045(8) -0.008(8) 0.009(7) 0.015(8)
C10 0.040(10) 0.066(13) 0.040(9) -0.029(10) -0.010(8) -0.011(9)
C11 0.046(11) 0.056(13) 0.052(11) -0.028(10) -0.022(9) 0.004(10)
C12 0.038(11) 0.073(14) 0.077(13) -0.019(11) -0.024(9) 0.004(10)
C13 0.070(13) 0.069(13) 0.023(8) -0.005(9) -0.035(8) -0.005(10)
C14 0.053(11) 0.055(13) 0.048(10) -0.007(9) -0.014(8) -0.004(10)
C15 0.032(8) 0.026(9) 0.042(9) -0.004(8) -0.010(7) -0.006(7)
C16 0.039(10) 0.051(12) 0.032(8) -0.012(8) -0.014(7) 0.017(9)
C17 0.024(8) 0.067(13) 0.028(8) -0.008(8) -0.006(7) 0.003(8)
C18 0.031(9) 0.043(11) 0.042(9) -0.003(8) -0.022(8) 0.008(8)
C19 0.024(8) 0.026(9) 0.051(10) 0.005(8) -0.017(7) 0.010(7)
C20 0.027(8) 0.024(9) 0.039(8) -0.010(7) -0.012(7) 0.000(7)
C21 0.043(10) 0.080(14) 0.053(11) 0.005(10) 0.006(9) 0.000(10)
C22 0.058(11) 0.043(11) 0.043(9) -0.022(9) -0.002(8) 0.018(9)
N3 0.028(7) 0.065(10) 0.036(7) -0.005(7) 0.003(6) 0.001(7)
C23 0.034(9) 0.052(12) 0.039(9) 0.008(8) 0.003(7) -0.004(8)
N4 0.030(7) 0.061(10) 0.040(8) 0.015(7) -0.011(6) 0.001(7)
C24 0.042(10) 0.058(13) 0.057(11) 0.014(10) 0.010(9) -0.006(9)
C25 0.066(13) 0.061(13) 0.052(11) 0.013(10) 0.018(10) -0.015(11)
C26 0.060(12) 0.049(12) 0.060(11) -0.013(10) -0.009(9) 0.010(10)
C27 0.070(13) 0.042(11) 0.046(10) 0.003(9) -0.011(9) -0.016(10)
C28 0.033(9) 0.023(9) 0.077(12) -0.003(9) -0.006(9) -0.005(8)
C29 0.037(9) 0.045(11) 0.033(8) 0.006(8) -0.006(7) -0.005(8)
C30 0.034(9) 0.050(12) 0.046(10) -0.010(9) -0.022(8) -0.004(9)
C31 0.049(10) 0.045(11) 0.032(8) -0.003(8) -0.006(8) -0.008(9)
C32 0.028(9) 0.071(13) 0.041(9) 0.008(9) -0.011(7) 0.011(9)
C33 0.042(10) 0.046(11) 0.041(9) 0.009(9) -0.004(8) 0.014(9)
C34 0.036(9) 0.028(10) 0.049(10) -0.010(8) -0.002(8) -0.012(8)
C35 0.048(11) 0.083(15) 0.049(10) 0.032(10) -0.007(9) 0.019(10)
C36 0.043(10) 0.071(13) 0.040(9) 0.006(9) -0.013(8) -0.022(9)
N5 0.036(8) 0.049(9) 0.028(6) -0.007(6) 0.001(6) -0.003(7)
C37 0.037(10) 0.066(13) 0.038(9) -0.018(9) -0.015(8) -0.011(9)
N6 0.030(8) 0.056(10) 0.065(10) -0.010(8) -0.012(7) 0.005(7)
C38 0.027(9) 0.093(16) 0.059(11) 0.018(11) -0.001(9) -0.005(10)
C39 0.061(12) 0.061(13) 0.039(9) -0.011(9) -0.001(9) -0.008(10)
C40 0.050(11) 0.067(14) 0.057(11) -0.001(10) 0.001(9) 0.003(10)
C41 0.066(13) 0.058(13) 0.049(11) 0.010(10) -0.029(9) 0.016(10)
C42 0.040(10) 0.075(15) 0.053(11) -0.004(10) -0.003(8) 0.011(10)
C43 0.042(10) 0.029(10) 0.038(9) -0.008(8) -0.004(8) -0.004(8)
C44 0.041(10) 0.048(12) 0.048(10) -0.009(9) -0.028(8) 0.020(9)
C45 0.064(12) 0.020(10) 0.052(10) 0.005(8) -0.020(9) 0.006(9)
C46 0.039(10) 0.060(13) 0.063(12) 0.003(11) -0.031(9) 0.017(10)
C47 0.034(9) 0.030(10) 0.056(11) -0.007(8) -0.014(8) 0.002(8)
C48 0.029(9) 0.040(11) 0.050(10) -0.007(9) -0.020(8) 0.007(8)
C49 0.046(11) 0.056(13) 0.091(15) 0.003(11) -0.040(10) -0.003(10)
C50 0.040(10) 0.063(13) 0.071(13) 0.028(11) -0.009(9) 0.010(9)
N7 0.055(10) 0.073(12) 0.044(9) 0.001(9) -0.028(7) -0.004(9)
C51 0.077(14) 0.023(11) 0.061(12) 0.005(9) -0.001(10) 0.007(10)
N8 0.045(8) 0.046(9) 0.040(8) 0.005(7) -0.004(7) 0.003(7)
C52 0.042(11) 0.089(17) 0.076(14) 0.057(14) -0.026(10) -0.011(11)
C53 0.058(14) 0.12(2) 0.065(14) 0.038(15) -0.016(11) 0.020(14)
C54 0.047(11) 0.060(13) 0.078(13) 0.026(11) -0.026(10) -0.010(10)
C55 0.075(13) 0.046(11) 0.034(9) 0.003(9) -0.032(9) -0.007(10)
C56 0.044(10) 0.049(11) 0.038(9) -0.013(8) -0.017(8) -0.006(9)
C57 0.076 0.114 0.070 0.000 0.015 0.031
Cl5 0.076 0.114 0.070 0.000 0.015 0.031
Cl6 0.054(7) 0.059(7) 0.195(14) 0.034(8) -0.006(7) 0.025(6)
Cl7 0.076 0.114 0.070 0.000 0.015 0.031
C58 0.12(4) 0.16(5) 0.035(19) 0.05(3) 0.04(2) 0.13(4)
Cl8 0.064(7) 0.083(8) 0.096(8) -0.043(7) 0.022(6) -0.007(6)
Cl9 0.050(5) 0.038(5) 0.050(4) -0.010(4) 0.018(4) 0.017(4)
Cl10 0.059(6) 0.176(13) 0.046(5) 0.019(7) 0.020(5) 0.004(7)
C59 0.079(15) 0.079(16) 0.081(14) -0.018(13) 0.007(11) 0.040(13)
Cl11 0.124(6) 0.112(6) 0.129(6) -0.024(5) -0.030(5) 0.003(5)
Cl12 0.143(7) 0.191(9) 0.176(8) 0.020(7) 0.073(6) 0.049(6)
Cl13 0.113(5) 0.098(5) 0.088(4) -0.027(4) -0.028(3) 0.013(4)
C61 0.076 0.114 0.070 0.000 0.015 0.031
Cl15 0.076 0.114 0.070 0.000 0.015 0.031
Cl14 0.076 0.114 0.070 0.000 0.015 0.031
Cl17 0.076 0.114 0.070 0.000 0.015 0.031
O1 0.148(16) 0.154(18) 0.23(2) 0.114(17) 0.134(16) 0.048(14)
O2 0.148(16) 0.154(18) 0.23(2) 0.114(17) 0.134(16) 0.048(14)
O3 0.148(16) 0.154(18) 0.23(2) 0.114(17) 0.134(16) 0.048(14)

loop_
_atom_type_symbol
_atom_type_description
_atom_type_scat_dispersion_real
_atom_type_scat_dispersion_imag
_atom_type_scat_source
C C 0.0033 0.0016 'International Tables Vol C Tables 4.2.6.8 and 6.1.1.4'
H H 0.0000 0.0000 'International Tables Vol C Tables 4.2.6.8 and 6.1.1.4'
N N 0.0061 0.0033 'International Tables Vol C Tables 4.2.6.8 and 6.1.1.4'
O O 0.0106 0.0060 'International Tables Vol C Tables 4.2.6.8 and 6.1.1.4'
Cl Cl 0.1484 0.1585 'International Tables Vol C Tables 4.2.6.8 and 6.1.1.4'
Cu Cu 0.3201 1.2651 'International Tables Vol C Tables 4.2.6.8 and 6.1.1.4'

loop_
_geom_angle_atom_site_label_1
_geom_angle_atom_site_label_2
_geom_angle_atom_site_label_3
_geom_angle
_geom_angle_site_symmetry_1
_geom_angle_site_symmetry_3
_geom_angle_publ_flag
N2 Cu1 N6 139.3(6) . . ?
N2 Cu1 Cl2 97.2(4) . . ?
N6 Cu1 Cl2 99.8(4) . . ?
N2 Cu1 Cl1 94.3(4) . . ?
N6 Cu1 Cl1 94.8(4) . . ?
Cl2 Cu1 Cl1 141.6(2) . . ?
N8 Cu2 N4 143.2(6) . . ?
N8 Cu2 Cl4 96.1(4) . . ?
N4 Cu2 Cl4 96.2(4) . . ?
N8 Cu2 Cl3 93.0(4) . . ?
N4 Cu2 Cl3 94.8(4) . . ?
Cl4 Cu2 Cl3 147.7(2) . . ?
C2 C1 C6 118.7(15) . . ?
C2 C1 C56 121.6(15) . . ?
C6 C1 C56 119.6(15) . . ?
C3 C2 C1 123.2(15) . . ?
C3 C2 C7 118.9(14) . . ?
C1 C2 C7 117.8(15) . . ?
C2 C3 C4 117.9(14) . . ?
C2 C3 C8 121.6(16) . . ?
C4 C3 C8 120.4(15) . . ?
C5 C4 C3 120.9(14) . . ?
C5 C4 C12 119.9(14) . . ?
C3 C4 C12 119.2(14) . . ?
C6 C5 C4 120.3(15) . . ?
C6 C5 C14 121.9(13) . . ?
C4 C5 C14 117.9(14) . . ?
C5 C6 C1 118.8(14) . . ?
C5 C6 C13 120.1(14) . . ?
C1 C6 C13 120.9(14) . . ?
C2 C7 H7A 109.5 . . ?
C2 C7 H7B 109.5 . . ?
H7A C7 H7B 109.5 . . ?
C2 C7 H7C 109.5 . . ?
H7A C7 H7C 109.5 . . ?
H7B C7 H7C 109.5 . . ?
N1 C8 C3 112.0(14) . . ?
N1 C8 H8A 109.2 . . ?
C3 C8 H8A 109.2 . . ?
N1 C8 H8B 109.2 . . ?
C3 C8 H8B 109.2 . . ?
H8A C8 H8B 107.9 . . ?
C9 N1 C11 107.4(15) . . ?
C9 N1 C8 125.7(14) . . ?
C11 N1 C8 126.9(15) . . ?
N1 C9 N2 111.9(16) . . ?
N1 C9 H9 124.1 . . ?
N2 C9 H9 124.1 . . ?
C9 N2 C10 104.7(15) . . ?
C9 N2 Cu1 125.1(13) . . ?
C10 N2 Cu1 130.2(12) . . ?
C11 C10 N2 108.3(14) . . ?
C11 C10 H10 125.8 . . ?
N2 C10 H10 125.8 . . ?
C10 C11 N1 107.8(15) . . ?
C10 C11 H11 126.1 . . ?
N1 C11 H11 126.1 . . ?
C4 C12 H12A 109.5 . . ?
C4 C12 H12B 109.5 . . ?
H12A C12 H12B 109.5 . . ?
C4 C12 H12C 109.5 . . ?
H12A C12 H12C 109.5 . . ?
H12B C12 H12C 109.5 . . ?
C6 C13 H13A 109.5 . . ?
C6 C13 H13B 109.5 . . ?
H13A C13 H13B 109.5 . . ?
C6 C13 H13C 109.5 . . ?
H13A C13 H13C 109.5 . . ?
H13B C13 H13C 109.5 . . ?
C15 C14 C5 119.6(13) . . ?
C15 C14 H14A 107.4 . . ?
C5 C14 H14A 107.4 . . ?
C15 C14 H14B 107.4 . . ?
C5 C14 H14B 107.4 . . ?
H14A C14 H14B 107.0 . . ?
C16 C15 C20 120.1(13) . . ?
C16 C15 C14 120.0(13) . . ?
C20 C15 C14 119.4(13) . . ?
C15 C16 C17 120.3(14) . . ?
C15 C16 C21 120.1(14) . . ?
C17 C16 C21 119.6(13) . . ?
C18 C17 C16 119.9(13) . . ?
C18 C17 C22 123.3(15) . . ?
C16 C17 C22 116.8(13) . . ?
C17 C18 C19 118.7(14) . . ?
C17 C18 C26 119.9(14) . . ?
C19 C18 C26 121.4(14) . . ?
C20 C19 C18 123.1(14) . . ?
C20 C19 C28 119.1(13) . . ?
C18 C19 C28 117.6(13) . . ?
C19 C20 C15 117.4(13) . . ?
C19 C20 C27 121.3(13) . . ?
C15 C20 C27 121.2(13) . . ?
C16 C21 H21A 109.5 . . ?
C16 C21 H21B 109.5 . . ?
H21A C21 H21B 109.5 . . ?
C16 C21 H21C 109.5 . . ?
H21A C21 H21C 109.5 . . ?
H21B C21 H21C 109.5 . . ?
N3 C22 C17 112.3(12) . . ?
N3 C22 H22A 109.1 . . ?
C17 C22 H22A 109.1 . . ?
N3 C22 H22B 109.1 . . ?
C17 C22 H22B 109.1 . . ?
H22A C22 H22B 107.9 . . ?
C23 N3 C25 106.5(14) . . ?
C23 N3 C22 127.4(12) . . ?
C25 N3 C22 125.8(14) . . ?
N4 C23 N3 112.0(13) . . ?
N4 C23 H23 124.0 . . ?
N3 C23 H23 124.0 . . ?
C23 N4 C24 106.9(14) . . ?
C23 N4 Cu2 121.1(11) . . ?
C24 N4 Cu2 131.1(12) . . ?
N4 C24 C25 109.3(15) . . ?
N4 C24 H24 125.4 . . ?
C25 C24 H24 125.4 . . ?
C24 C25 N3 105.3(15) . . ?
C24 C25 H25 127.3 . . ?
N3 C25 H25 127.3 . . ?
C18 C26 H26A 109.5 . . ?
C18 C26 H26B 109.5 . . ?
H26A C26 H26B 109.5 . . ?
C18 C26 H26C 109.5 . . ?
H26A C26 H26C 109.5 . . ?
H26B C26 H26C 109.5 . . ?
C20 C27 H27A 109.5 . . ?
C20 C27 H27B 109.5 . . ?
H27A C27 H27B 109.5 . . ?
C20 C27 H27C 109.5 . . ?
H27A C27 H27C 109.5 . . ?
H27B C27 H27C 109.5 . . ?
C29 C28 C19 120.1(12) . . ?
C29 C28 H28A 107.3 . . ?
C19 C28 H28A 107.3 . . ?
C29 C28 H28B 107.3 . . ?
C19 C28 H28B 107.3 . . ?
H28A C28 H28B 106.9 . . ?
C30 C29 C34 118.9(14) . . ?
C30 C29 C28 120.0(14) . . ?
C34 C29 C28 121.0(13) . . ?
C31 C30 C29 120.2(15) . . ?
C31 C30 C35 119.5(15) . . ?
C29 C30 C35 120.0(14) . . ?
C30 C31 C32 119.7(14) . . ?
C30 C31 C36 121.7(15) . . ?
C32 C31 C36 118.6(14) . . ?
C33 C32 C31 119.2(14) . . ?
C33 C32 C40 122.2(14) . . ?
C31 C32 C40 118.5(14) . . ?
C34 C33 C32 120.2(14) . . ?
C34 C33 C42 120.1(14) . . ?
C32 C33 C42 119.4(13) . . ?
C33 C34 C29 121.0(14) . . ?
C33 C34 C41 120.7(15) . . ?
C29 C34 C41 118.3(13) . . ?
C30 C35 H35A 109.5 . . ?
C30 C35 H35B 109.5 . . ?
H35A C35 H35B 109.5 . . ?
C30 C35 H35C 109.5 . . ?
H35A C35 H35C 109.5 . . ?
H35B C35 H35C 109.5 . . ?
N5 C36 C31 112.0(13) . . ?
N5 C36 H36A 109.2 . . ?
C31 C36 H36A 109.2 . . ?
N5 C36 H36B 109.2 . . ?
C31 C36 H36B 109.2 . . ?
H36A C36 H36B 107.9 . . ?
C37 N5 C39 108.5(13) . . ?
C37 N5 C36 125.9(13) . . ?
C39 N5 C36 125.4(14) . . ?
N5 C37 N6 110.3(14) . . ?
N5 C37 H37 124.9 . . ?
N6 C37 H37 124.9 . . ?
C37 N6 C38 108.2(15) . . ?
C37 N6 Cu1 122.8(12) . . ?
C38 N6 Cu1 128.2(13) . . ?
N6 C38 C39 106.8(17) . . ?
N6 C38 H38 126.6 . . ?
C39 C38 H38 126.6 . . ?
N5 C39 C38 106.3(15) . . ?
N5 C39 H39 126.9 . . ?
C38 C39 H39 126.9 . . ?
C32 C40 H40A 109.5 . . ?
C32 C40 H40B 109.5 . . ?
H40A C40 H40B 109.5 . . ?
C32 C40 H40C 109.5 . . ?
H40A C40 H40C 109.5 . . ?
H40B C40 H40C 109.5 . . ?
C34 C41 H41A 109.5 . . ?
C34 C41 H41B 109.5 . . ?
H41A C41 H41B 109.5 . . ?
C34 C41 H41C 109.5 . . ?
H41A C41 H41C 109.5 . . ?
H41B C41 H41C 109.5 . . ?
C43 C42 C33 120.0(13) . . ?
C43 C42 H42A 107.3 . . ?
C33 C42 H42A 107.3 . . ?
C43 C42 H42B 107.3 . . ?
C33 C42 H42B 107.3 . . ?
H42A C42 H42B 106.9 . . ?
C48 C43 C44 118.5(15) . . ?
C48 C43 C42 123.3(14) . . ?
C44 C43 C42 118.1(14) . . ?
C45 C44 C43 118.7(15) . . ?
C45 C44 C49 120.4(15) . . ?
C43 C44 C49 120.9(16) . . ?
C44 C45 C46 121.6(15) . . ?
C44 C45 C50 117.7(15) . . ?
C46 C45 C50 120.5(16) . . ?
C47 C46 C45 118.1(17) . . ?
C47 C46 C54 122.4(15) . . ?
C45 C46 C54 119.2(15) . . ?
C46 C47 C48 121.6(15) . . ?
C46 C47 C56 117.6(15) . . ?
C48 C47 C56 120.6(14) . . ?
C43 C48 C47 120.5(14) . . ?
C43 C48 C55 120.2(15) . . ?
C47 C48 C55 119.2(14) . . ?
C44 C49 H49A 109.5 . . ?
C44 C49 H49B 109.5 . . ?
H49A C49 H49B 109.5 . . ?
C44 C49 H49C 109.5 . . ?
H49A C49 H49C 109.5 . . ?
H49B C49 H49C 109.5 . . ?
N7 C50 C45 112.3(14) . . ?
N7 C50 H50A 109.1 . . ?
C45 C50 H50A 109.1 . . ?
N7 C50 H50B 109.1 . . ?
C45 C50 H50B 109.1 . . ?
H50A C50 H50B 107.9 . . ?
C51 N7 C53 111.1(17) . . ?
C51 N7 C50 128.3(15) . . ?
C53 N7 C50 120.6(18) . . ?
N8 C51 N7 111.3(16) . . ?
N8 C51 H51 124.4 . . ?
N7 C51 H51 124.4 . . ?
C51 N8 C52 105.1(16) . . ?
C51 N8 Cu2 123.4(12) . . ?
C52 N8 Cu2 131.5(13) . . ?
C53 C52 N8 111.9(17) . . ?
C53 C52 H52 124.0 . . ?
N8 C52 H52 124.0 . . ?
C52 C53 N7 100.5(19) . . ?
C52 C53 H53 129.7 . . ?
N7 C53 H53 129.7 . . ?
C46 C54 H54A 109.5 . . ?
C46 C54 H54B 109.5 . . ?
H54A C54 H54B 109.5 . . ?
C46 C54 H54C 109.5 . . ?
H54A C54 H54C 109.5 . . ?
H54B C54 H54C 109.5 . . ?
C48 C55 H55A 109.5 . . ?
C48 C55 H55B 109.5 . . ?
H55A C55 H55B 109.5 . . ?
C48 C55 H55C 109.5 . . ?
H55A C55 H55C 109.5 . . ?
H55B C55 H55C 109.5 . . ?
C1 C56 C47 123.7(14) . . ?
C1 C56 H56A 106.4 . . ?
C47 C56 H56A 106.4 . . ?
C1 C56 H56B 106.4 . . ?
C47 C56 H56B 106.4 . . ?
H56A C56 H56B 106.5 . . ?
Cl6 C57 Cl5 124(3) . . ?
Cl6 C57 Cl7 108(3) . . ?
Cl5 C57 Cl7 105(2) . . ?
Cl6 C57 H57 106.3 . . ?
Cl5 C57 H57 106.3 . . ?
Cl7 C57 H57 106.3 . . ?
Cl8 C58 Cl9 115(2) . . ?
Cl8 C58 Cl10 109(2) . . ?
Cl9 C58 Cl10 109(3) . . ?
Cl8 C58 H58 107.9 . . ?
Cl9 C58 H58 107.9 . . ?
Cl10 C58 H58 107.9 . . ?
Cl12 C59 Cl13 115.7(13) . . ?
Cl12 C59 Cl11 109.5(11) . . ?
Cl13 C59 Cl11 107.5(11) . . ?
Cl12 C59 H59 108.0 . . ?
Cl13 C59 H59 108.0 . . ?
Cl11 C59 H59 108.0 . . ?
Cl15 C61 Cl17 124(6) . . ?
Cl15 C61 Cl14 102(3) . . ?
Cl17 C61 Cl14 107(4) . . ?
Cl15 C61 H61 107.3 . . ?
Cl17 C61 H61 107.3 . . ?
Cl14 C61 H61 107.3 . . ?

loop_
_geom_bond_atom_site_label_1
_geom_bond_atom_site_label_2
_geom_bond_distance
_geom_bond_site_symmetry_2
_geom_bond_publ_flag
Cu1 N2 1.943(15) . ?
Cu1 N6 1.997(13) . ?
Cu1 Cl2 2.243(5) . ?
Cu1 Cl1 2.248(5) . ?
Cu2 N8 1.947(13) . ?
Cu2 N4 1.955(13) . ?
Cu2 Cl4 2.246(5) . ?
Cu2 Cl3 2.256(5) . ?
C1 C2 1.38(2) . ?
C1 C6 1.45(2) . ?
C1 C56 1.52(2) . ?
C2 C3 1.35(2) . ?
C2 C7 1.55(2) . ?
C3 C4 1.41(2) . ?
C3 C8 1.49(2) . ?
C4 C5 1.406(19) . ?
C4 C12 1.56(2) . ?
C5 C6 1.36(2) . ?
C5 C14 1.55(2) . ?
C6 C13 1.521(19) . ?
C7 H7A 0.9800 . ?
C7 H7B 0.9800 . ?
C7 H7C 0.9800 . ?
C8 N1 1.45(2) . ?
C8 H8A 0.9900 . ?
C8 H8B 0.9900 . ?
N1 C9 1.31(2) . ?
N1 C11 1.372(19) . ?
C9 N2 1.352(19) . ?
C9 H9 0.9500 . ?
N2 C10 1.397(19) . ?
C10 C11 1.35(2) . ?
C10 H10 0.9500 . ?
C11 H11 0.9500 . ?
C12 H12A 0.9800 . ?
C12 H12B 0.9800 . ?
C12 H12C 0.9800 . ?
C13 H13A 0.9800 . ?
C13 H13B 0.9800 . ?
C13 H13C 0.9800 . ?
C14 C15 1.54(2) . ?
C14 H14A 0.9900 . ?
C14 H14B 0.9900 . ?
C15 C16 1.389(18) . ?
C15 C20 1.395(18) . ?
C16 C17 1.42(2) . ?
C16 C21 1.55(2) . ?
C17 C18 1.35(2) . ?
C17 C22 1.509(18) . ?
C18 C19 1.402(19) . ?
C18 C26 1.54(2) . ?
C19 C20 1.381(19) . ?
C19 C28 1.568(19) . ?
C20 C27 1.538(19) . ?
C21 H21A 0.9800 . ?
C21 H21B 0.9800 . ?
C21 H21C 0.9800 . ?
C22 N3 1.468(19) . ?
C22 H22A 0.9900 . ?
C22 H22B 0.9900 . ?
N3 C23 1.359(17) . ?
N3 C25 1.383(18) . ?
C23 N4 1.289(18) . ?
C23 H23 0.9500 . ?
N4 C24 1.367(18) . ?
C24 C25 1.38(2) . ?
C24 H24 0.9500 . ?
C25 H25 0.9500 . ?
C26 H26A 0.9800 . ?
C26 H26B 0.9800 . ?
C26 H26C 0.9800 . ?
C27 H27A 0.9800 . ?
C27 H27B 0.9800 . ?
C27 H27C 0.9800 . ?
C28 C29 1.546(19) . ?
C28 H28A 0.9900 . ?
C28 H28B 0.9900 . ?
C29 C30 1.40(2) . ?
C29 C34 1.42(2) . ?
C30 C31 1.39(2) . ?
C30 C35 1.56(2) . ?
C31 C32 1.43(2) . ?
C31 C36 1.53(2) . ?
C32 C33 1.39(2) . ?
C32 C40 1.54(2) . ?
C33 C34 1.377(19) . ?
C33 C42 1.52(2) . ?
C34 C41 1.54(2) . ?
C35 H35A 0.9800 . ?
C35 H35B 0.9800 . ?
C35 H35C 0.9800 . ?
C36 N5 1.453(19) . ?
C36 H36A 0.9900 . ?
C36 H36B 0.9900 . ?
N5 C37 1.303(17) . ?
N5 C39 1.360(18) . ?
C37 N6 1.311(18) . ?
C37 H37 0.9500 . ?
N6 C38 1.355(18) . ?
C38 C39 1.37(2) . ?
C38 H38 0.9500 . ?
C39 H39 0.9500 . ?
C40 H40A 0.9800 . ?
C40 H40B 0.9800 . ?
C40 H40C 0.9800 . ?
C41 H41A 0.9800 . ?
C41 H41B 0.9800 . ?
C41 H41C 0.9800 . ?
C42 C43 1.50(2) . ?
C42 H42A 0.9900 . ?
C42 H42B 0.9900 . ?
C43 C48 1.38(2) . ?
C43 C44 1.45(2) . ?
C44 C45 1.39(2) . ?
C44 C49 1.52(2) . ?
C45 C46 1.40(2) . ?
C45 C50 1.56(2) . ?
C46 C47 1.39(2) . ?
C46 C54 1.54(2) . ?
C47 C48 1.39(2) . ?
C47 C56 1.53(2) . ?
C48 C55 1.52(2) . ?
C49 H49A 0.9800 . ?
C49 H49B 0.9800 . ?
C49 H49C 0.9800 . ?
C50 N7 1.46(2) . ?
C50 H50A 0.9900 . ?
C50 H50B 0.9900 . ?
N7 C51 1.33(2) . ?
N7 C53 1.40(2) . ?
C51 N8 1.290(19) . ?
C51 H51 0.9500 . ?
N8 C52 1.40(2) . ?
C52 C53 1.39(3) . ?
C52 H52 0.9500 . ?
C53 H53 0.9500 . ?
C54 H54A 0.9800 . ?
C54 H54B 0.9800 . ?
C54 H54C 0.9800 . ?
C55 H55A 0.9800 . ?
C55 H55B 0.9800 . ?
C55 H55C 0.9800 . ?
C56 H56A 0.9900 . ?
C56 H56B 0.9900 . ?
C57 Cl6 1.45(4) . ?
C57 Cl5 1.73(5) . ?
C57 Cl7 1.92(4) . ?
C57 H57 1.0000 . ?
C58 Cl8 1.72(6) . ?
C58 Cl9 1.73(4) . ?
C58 Cl10 1.79(4) . ?
C58 H58 1.0000 . ?
C59 Cl12 1.679(19) . ?
C59 Cl13 1.74(2) . ?
C59 Cl11 1.83(2) . ?
C59 H59 1.0000 . ?
C61 Cl15 1.46(7) . ?
C61 Cl17 1.47(7) . ?
C61 Cl14 1.77(2) . ?
C61 H61 1.0000 . ?
